data_4000905
loop_
_publ_author_name
'Chen, Qing'
'Zeng, Ming-Hua'
'Wei, Lian-Qiang'
'Kurmoo, Mohamedally'

_publ_section_title
;
 A Multifaceted Cage Cluster, [CoII6O12&#x2283; X]&#x2212;(X =
 Cl&#x2212;or F&#x2212;): Halide Template Effect and Frustrated Magnetism
;
_journal_issue 14
_journal_name_full 'Chemistry of Materials'
_journal_page_first 4328
_journal_paper_doi 10.1021/cm1014459
_journal_volume 22
_journal_year 2010
_chemical_formula_sum 'C85 H36 Cl Co6 N13 O28'
_chemical_formula_weight 2076.30
_chemical_name_systematic
; 
 ? 
;
_space_group_IT_number 148
_symmetry_cell_setting trigonal
_symmetry_space_group_name_Hall '-R 3'
_symmetry_space_group_name_H-M 'R -3 :H'
_atom_sites_solution_hydrogens geom
_atom_sites_solution_primary direct
_atom_sites_solution_secondary difmap
_audit_creation_method SHELXL-97
_cell_angle_alpha 90.00
_cell_angle_beta 90.00
_cell_angle_gamma 120.00
_cell_formula_units_Z 3
_cell_length_a 21.559(3)
_cell_length_b 21.559(3)
_cell_length_c 16.642(5)
_cell_measurement_temperature 173(2)
_cell_measurement_theta_max 26
_cell_measurement_theta_min 1.6
_cell_volume 6699(2)
_computing_cell_refinement 'Bruker SMART'
_computing_data_collection 'Bruker SMART'
_computing_data_reduction 'Bruker SAINT'
_computing_molecular_graphics 'Bruker SHELXTL'
_computing_publication_material 'Bruker SHELXTL'
_computing_structure_refinement 'SHELXL-97 (Sheldrick, 1997)'
_computing_structure_solution 'SHELXS-97 (Sheldrick, 1990)'
_diffrn_ambient_temperature 173(2)
_diffrn_measured_fraction_theta_full 0.999
_diffrn_measured_fraction_theta_max 0.999
_diffrn_radiation_monochromator graphite
_diffrn_radiation_source 'fine-focus sealed tube'
_diffrn_radiation_type MoK\a
_diffrn_radiation_wavelength 0.71073
_diffrn_reflns_av_R_equivalents 0.0754
_diffrn_reflns_av_sigmaI/netI 0.0823
_diffrn_reflns_limit_h_max 22
_diffrn_reflns_limit_h_min -26
_diffrn_reflns_limit_k_max 21
_diffrn_reflns_limit_k_min -26
_diffrn_reflns_limit_l_max 20
_diffrn_reflns_limit_l_min -20
_diffrn_reflns_number 10651
_diffrn_reflns_theta_full 26.00
_diffrn_reflns_theta_max 26.00
_diffrn_reflns_theta_min 1.64
_exptl_absorpt_coefficient_mu 1.205
_exptl_absorpt_correction_T_max 0.8689
_exptl_absorpt_correction_T_min 0.8123
_exptl_absorpt_correction_type multi-scan
_exptl_absorpt_process_details SADABS
_exptl_crystal_colour red
_exptl_crystal_density_diffrn 1.544
_exptl_crystal_density_method 'not measured'
_exptl_crystal_description block
_exptl_crystal_F_000 3120
_exptl_crystal_size_max 0.18
_exptl_crystal_size_mid 0.16
_exptl_crystal_size_min 0.12
_refine_diff_density_max 1.230
_refine_diff_density_min -0.493
_refine_diff_density_rms 0.165
_refine_ls_extinction_method none
_refine_ls_goodness_of_fit_ref 1.178
_refine_ls_hydrogen_treatment constr
_refine_ls_matrix_type full
_refine_ls_number_parameters 211
_refine_ls_number_reflns 2927
_refine_ls_number_restraints 2
_refine_ls_restrained_S_all 1.178
_refine_ls_R_factor_all 0.1297
_refine_ls_R_factor_gt 0.0719
_refine_ls_shift/su_max 0.034
_refine_ls_shift/su_mean 0.001
_refine_ls_structure_factor_coef Fsqd
_refine_ls_weighting_details 'calc w=1/[\s^2^(Fo^2^)+(0.1235P)^2^+57.3354P] where P=(Fo^2^+2Fc^2^)/3'
_refine_ls_weighting_scheme calc
_refine_ls_wR_factor_gt 0.2257
_refine_ls_wR_factor_ref 0.2636
_reflns_number_gt 1729
_reflns_number_total 2927
_reflns_threshold_expression >2sigma(I)
_cod_data_source_file cm1014459_si_002.cif
_cod_data_source_block co_1
_cod_depositor_comments
;
The following automatic conversions were performed:

'_symmetry_cell_setting' value 'Trigonal' changed to 'trigonal'
according to /home/saulius/struct/CIF-dictionaries/cif_core.dic
dictionary named 'cif_core.dic' version 2.4.2 from 2011-04-26.

Automatic conversion script
Id: cif_fix_values 1715 2011-07-08 13:25:40Z adriana 
;
_cod_original_sg_symbol_H-M R-3
_cod_database_code 4000905

loop_
_symmetry_equiv_pos_as_xyz
'x, y, z'
'-y, x-y, z'
'-x+y, -x, z'
'x+2/3, y+1/3, z+1/3'
'-y+2/3, x-y+1/3, z+1/3'
'-x+y+2/3, -x+1/3, z+1/3'
'x+1/3, y+2/3, z+2/3'
'-y+1/3, x-y+2/3, z+2/3'
'-x+y+1/3, -x+2/3, z+2/3'
'-x, -y, -z'
'y, -x+y, -z'
'x-y, x, -z'
'-x+2/3, -y+1/3, -z+1/3'
'y+2/3, -x+y+1/3, -z+1/3'
'x-y+2/3, x+1/3, -z+1/3'
'-x+1/3, -y+2/3, -z+2/3'
'y+1/3, -x+y+2/3, -z+2/3'
'x-y+1/3, x+2/3, -z+2/3'

loop_
_atom_site_label
_atom_site_type_symbol
_atom_site_fract_x
_atom_site_fract_y
_atom_site_fract_z
_atom_site_U_iso_or_equiv
_atom_site_adp_type
_atom_site_occupancy
_atom_site_symmetry_multiplicity
_atom_site_calc_flag
_atom_site_refinement_flags
_atom_site_disorder_assembly
_atom_site_disorder_group
Co1 Co 1.00473(3) 0.90020(3) 0.09392(4) 0.02783(19) Uani 1 1 d . . .
Cl1 Cl 1.0000 1.0000 0.0000 0.0262(7) Uani 1 6 d S . .
C13 C 0.9104(3) 0.7376(3) 0.0581(3) 0.0332(14) Uani 1 1 d . . .
C12 C 0.8815(3) 0.6651(3) 0.0714(4) 0.0392(16) Uani 1 1 d . . .
H12A H 0.8474 0.6313 0.0351 0.047 Uiso 1 1 calc R . .
C9 C 0.9542(3) 0.6925(3) 0.1907(4) 0.0413(16) Uani 1 1 d . . .
C10 C 0.9812(3) 0.7649(3) 0.1717(3) 0.0330(14) Uani 1 1 d . . .
C6 C 1.0321(3) 0.8191(3) 0.2223(3) 0.0342(14) Uani 1 1 d . . .
C5 C 1.0566(3) 0.8029(3) 0.2923(4) 0.0460(17) Uani 1 1 d . . .
C2 C 1.1008(2) 0.9410(3) 0.2444(3) 0.0311(14) Uani 1 1 d . . .
C3 C 1.1282(3) 0.9284(3) 0.3138(4) 0.0478(18) Uani 1 1 d . . .
H3A H 1.1625 0.9677 0.3447 0.057 Uiso 1 1 calc R . .
C8 C 0.9801(4) 0.6758(3) 0.2618(5) 0.060(2) Uani 1 1 d . . .
H8A H 0.9624 0.6271 0.2756 0.072 Uiso 1 1 calc R . .
C4 C 1.1064(3) 0.8598(3) 0.3381(4) 0.056(2) Uani 1 1 d . . .
H4A H 1.1251 0.8513 0.3859 0.068 Uiso 1 1 calc R . .
C1 C 1.1191(2) 1.0141(3) 0.2153(3) 0.0290(14) Uani 1 1 d . . .
C14 C 0.8902(3) 0.7689(3) -0.0103(3) 0.0363(15) Uani 1 1 d . . .
C11 C 0.9029(3) 0.6423(3) 0.1386(4) 0.0450(17) Uani 1 1 d . . .
H11A H 0.8825 0.5926 0.1490 0.054 Uiso 1 1 calc R . .
C7 C 1.0294(4) 0.7278(3) 0.3100(4) 0.062(2) Uani 1 1 d . . .
H7A H 1.0463 0.7148 0.3562 0.074 Uiso 1 1 calc R . .
N2 N 0.9591(2) 0.7865(2) 0.1074(3) 0.0317(11) Uani 1 1 d . . .
N1 N 1.0541(2) 0.8879(2) 0.1998(3) 0.0320(11) Uani 1 1 d . . .
O2 O 1.1609(2) 1.06646(19) 0.2554(2) 0.0430(11) Uani 1 1 d . . .
O3 O 0.91785(17) 0.83649(17) -0.0091(2) 0.0302(10) Uani 1 1 d . . .
O1 O 1.08820(17) 1.01411(17) 0.1492(2) 0.0300(9) Uani 1 1 d . . .
N3 N 1.0000 1.0000 0.3726(14) 0.070(6) Uiso 0.50 3 d SP . .
O4 O 0.8490(3) 0.7277(2) -0.0615(3) 0.0733(17) Uani 1 1 d . . .
O5 O 1.1178(8) 0.8483(6) 0.5334(11) 0.020(4) Uiso 0.17 1 d PD . .
C15 C 1.156(3) 0.9206(9) 0.544(3) 0.020(12) Uiso 0.08 1 d PD A 1
C15' C 1.1819(12) 0.9092(14) 0.518(2) 0.000(8) Uiso 0.08 1 d PD A 2
O1W O 1.2038(14) 1.1252(14) 0.4425(18) 0.247(12) Uiso 0.50 1 d P . .

loop_
_atom_site_aniso_label
_atom_site_aniso_U_11
_atom_site_aniso_U_22
_atom_site_aniso_U_33
_atom_site_aniso_U_23
_atom_site_aniso_U_13
_atom_site_aniso_U_12
Co1 0.0306(3) 0.0287(3) 0.0265(4) 0.0042(3) 0.0033(3) 0.0167(2)
Cl1 0.0274(9) 0.0274(9) 0.0238(15) 0.000 0.000 0.0137(5)
C13 0.033(2) 0.030(2) 0.038(3) 0.003(2) 0.006(2) 0.0163(19)
C12 0.047(3) 0.022(2) 0.042(3) 0.003(2) 0.007(3) 0.012(2)
C9 0.055(3) 0.031(2) 0.042(4) 0.011(2) 0.004(3) 0.025(2)
C10 0.042(2) 0.032(2) 0.032(3) 0.008(2) 0.005(2) 0.0234(19)
C6 0.036(2) 0.035(2) 0.032(3) 0.009(2) 0.004(2) 0.019(2)
C5 0.056(3) 0.043(3) 0.044(4) 0.013(3) -0.004(3) 0.029(2)
C2 0.032(2) 0.039(2) 0.027(3) 0.001(2) -0.004(2) 0.0208(19)
C3 0.052(3) 0.050(3) 0.042(4) 0.000(3) -0.013(3) 0.026(2)
C8 0.074(4) 0.037(3) 0.066(5) 0.019(3) -0.008(4) 0.025(3)
C4 0.070(4) 0.055(3) 0.041(4) 0.007(3) -0.023(3) 0.028(3)
C1 0.025(2) 0.031(2) 0.029(3) 0.000(2) 0.002(2) 0.0127(18)
C14 0.044(3) 0.028(2) 0.033(3) 0.000(2) 0.000(2) 0.016(2)
C11 0.054(3) 0.028(3) 0.051(4) 0.009(3) 0.002(3) 0.019(2)
C7 0.076(4) 0.046(3) 0.058(4) 0.019(3) -0.013(4) 0.027(3)
N2 0.0357(19) 0.0298(19) 0.034(3) 0.0060(18) 0.0049(19) 0.0197(16)
N1 0.0367(19) 0.037(2) 0.029(2) 0.0068(18) 0.0038(19) 0.0226(16)
O2 0.049(2) 0.0376(19) 0.039(2) -0.0043(17) -0.0186(18) 0.0189(16)
O3 0.0325(16) 0.0234(15) 0.033(2) 0.0014(14) 0.0010(15) 0.0127(13)
O1 0.0327(16) 0.0298(16) 0.027(2) 0.0009(14) -0.0013(15) 0.0153(13)
O4 0.112(3) 0.038(2) 0.054(3) -0.002(2) -0.036(3) 0.025(2)

loop_
_atom_type_symbol
_atom_type_description
_atom_type_scat_dispersion_real
_atom_type_scat_dispersion_imag
_atom_type_scat_source
C C 0.0033 0.0016 'International Tables Vol C Tables 4.2.6.8 and 6.1.1.4'
H H 0.0000 0.0000 'International Tables Vol C Tables 4.2.6.8 and 6.1.1.4'
N N 0.0061 0.0033 'International Tables Vol C Tables 4.2.6.8 and 6.1.1.4'
O O 0.0106 0.0060 'International Tables Vol C Tables 4.2.6.8 and 6.1.1.4'
Cl Cl 0.1484 0.1585 'International Tables Vol C Tables 4.2.6.8 and 6.1.1.4'
Co Co 0.3494 0.9721 'International Tables Vol C Tables 4.2.6.8 and 6.1.1.4'

loop_
_geom_angle_atom_site_label_1
_geom_angle_atom_site_label_2
_geom_angle_atom_site_label_3
_geom_angle
_geom_angle_site_symmetry_1
_geom_angle_site_symmetry_3
O1 Co1 O3 157.01(13) 3_675 12_655
O1 Co1 N1 97.97(16) 3_675 .
O3 Co1 N1 100.65(16) 12_655 .
O1 Co1 N2 99.05(15) 3_675 .
O3 Co1 N2 98.63(15) 12_655 .
N1 Co1 N2 75.27(16) . .
O1 Co1 O1 86.92(19) 3_675 .
O3 Co1 O1 87.22(13) 12_655 .
N1 Co1 O1 69.17(14) . .
N2 Co1 O1 144.44(16) . .
O1 Co1 O3 86.17(14) 3_675 .
O3 Co1 O3 86.59(5) 12_655 .
N1 Co1 O3 144.16(14) . .
N2 Co1 O3 68.93(15) . .
O1 Co1 O3 146.64(13) . .
O1 Co1 Cl1 78.41(9) 3_675 .
O3 Co1 Cl1 78.61(9) 12_655 .
N1 Co1 Cl1 142.46(11) . .
N2 Co1 Cl1 142.26(12) . .
O1 Co1 Cl1 73.31(9) . .
O3 Co1 Cl1 73.33(9) . .
Co1 Cl1 Co1 180.0 11_565 2_765
Co1 Cl1 Co1 89.89(2) 11_565 10_775
Co1 Cl1 Co1 90.11(2) 2_765 10_775
Co1 Cl1 Co1 90.11(2) 11_565 .
Co1 Cl1 Co1 89.89(2) 2_765 .
Co1 Cl1 Co1 180.00(3) 10_775 .
Co1 Cl1 Co1 89.89(2) 11_565 12_655
Co1 Cl1 Co1 90.11(2) 2_765 12_655
Co1 Cl1 Co1 89.89(2) 10_775 12_655
Co1 Cl1 Co1 90.11(2) . 12_655
Co1 Cl1 Co1 90.11(2) 11_565 3_675
Co1 Cl1 Co1 89.89(2) 2_765 3_675
Co1 Cl1 Co1 90.11(2) 10_775 3_675
Co1 Cl1 Co1 89.89(2) . 3_675
Co1 Cl1 Co1 180.0 12_655 3_675
N2 C13 C12 121.8(5) . .
N2 C13 C14 113.9(5) . .
C12 C13 C14 124.4(5) . .
C13 C12 C11 119.2(5) . .
C11 C9 C10 116.7(5) . .
C11 C9 C8 125.3(5) . .
C10 C9 C8 118.0(5) . .
N2 C10 C9 122.8(5) . .
N2 C10 C6 116.9(5) . .
C9 C10 C6 120.2(5) . .
N1 C6 C5 122.3(5) . .
N1 C6 C10 116.0(5) . .
C5 C6 C10 121.8(5) . .
C4 C5 C6 117.4(5) . .
C4 C5 C7 125.4(6) . .
C6 C5 C7 117.2(5) . .
N1 C2 C3 121.2(5) . .
N1 C2 C1 114.7(5) . .
C3 C2 C1 124.1(5) . .
C4 C3 C2 120.5(5) . .
C7 C8 C9 121.7(6) . .
C3 C4 C5 119.3(6) . .
O2 C1 O1 127.3(5) . .
O2 C1 C2 118.4(5) . .
O1 C1 C2 114.3(4) . .
O4 C14 O3 126.6(6) . .
O4 C14 C13 118.0(5) . .
O3 C14 C13 115.4(5) . .
C12 C11 C9 120.0(5) . .
C8 C7 C5 121.0(6) . .
C13 N2 C10 119.5(4) . .
C13 N2 Co1 124.6(4) . .
C10 N2 Co1 116.0(3) . .
C2 N1 C6 119.3(5) . .
C2 N1 Co1 124.7(4) . .
C6 N1 Co1 115.9(3) . .
C14 O3 Co1 124.9(3) . 11_565
C14 O3 Co1 116.9(3) . .
Co1 O3 Co1 117.95(15) 11_565 .
C1 O1 Co1 124.5(3) . 2_765
C1 O1 Co1 117.0(3) . .
Co1 O1 Co1 118.38(16) 2_765 .
C15 O5 C15' 36(3) . .
C15 O5 O1W 27(3) . 11_566
C15' O5 O1W 62.3(19) . 11_566
O1W C15 O5 92(4) 11_566 .
O5 C15' O1W 64.7(18) . 11_566
C15 O1W C15' 10(4) 12_656 12_656
C15 O1W O5 61(3) 12_656 12_656
C15' O1W O5 53.0(13) 12_656 12_656

loop_
_geom_bond_atom_site_label_1
_geom_bond_atom_site_label_2
_geom_bond_distance
_geom_bond_site_symmetry_2
Co1 O1 2.054(4) 3_675
Co1 O3 2.059(4) 12_655
Co1 N1 2.142(5) .
Co1 N2 2.149(4) .
Co1 O1 2.387(3) .
Co1 O3 2.400(3) .
Co1 Cl1 2.7023(8) .
Cl1 Co1 2.7023(8) 11_565
Cl1 Co1 2.7023(8) 2_765
Cl1 Co1 2.7023(8) 10_775
Cl1 Co1 2.7023(8) 12_655
Cl1 Co1 2.7023(8) 3_675
C13 N2 1.334(6) .
C13 C12 1.381(7) .
C13 C14 1.495(8) .
C12 C11 1.390(9) .
C9 C11 1.397(8) .
C9 C10 1.404(7) .
C9 C8 1.428(9) .
C10 N2 1.345(7) .
C10 C6 1.413(7) .
C6 N1 1.366(7) .
C6 C5 1.393(8) .
C5 C4 1.386(8) .
C5 C7 1.449(9) .
C2 N1 1.312(6) .
C2 C3 1.385(8) .
C2 C1 1.500(7) .
C3 C4 1.370(9) .
C8 C7 1.356(9) .
C1 O2 1.231(6) .
C1 O1 1.286(6) .
C14 O4 1.230(7) .
C14 O3 1.269(6) .
O3 Co1 2.059(4) 11_565
O1 Co1 2.054(4) 2_765
O5 C15 1.361(16) .
O5 C15' 1.373(17) .
O5 O1W 1.55(3) 11_566
C15 O1W 0.71(6) 11_566
C15' O1W 1.52(4) 11_566
O1W C15 0.71(6) 12_656
O1W C15' 1.52(4) 12_656
O1W O5 1.55(3) 12_656
